data_7241777
loop_
_publ_author_name
'Strothmann, Robert'
'van Terwingen, Steven'
'Kalf, Irmgard'
'Englert, Ulli'

_publ_section_title
;
 Systematic screening for k type phase transitions -- general approach and
 positive example for a binuclear Cu(ii) paddlewheel structure
;
_journal_issue 4
_journal_name_full CrystEngComm
_journal_page_first 841
_journal_page_last 849
_journal_paper_doi 10.1039/D0CE01559H
_journal_volume 23
_journal_year 2021
_chemical_formula_moiety 'C32 H28 Cu2 I4 O10'
_chemical_formula_sum 'C32 H28 Cu2 I4 O10'
_chemical_formula_weight 1207.22
_space_group_crystal_system triclinic
_space_group_IT_number 2
_space_group_name_Hall '-P 1'
_space_group_name_H-M_alt 'P -1'
_atom_sites_solution_hydrogens mixed
_audit_creation_method SHELXL-2018/3
_audit_update_record
;
2020-10-21 deposited with the CCDC.	2020-12-07 downloaded from the CCDC.
;
_cell_angle_alpha 74.6390(9)
_cell_angle_beta 67.9332(8)
_cell_angle_gamma 87.7934(9)
_cell_formula_units_Z 2
_cell_length_a 12.3110(7)
_cell_length_b 13.0867(7)
_cell_length_c 13.1261(7)
_cell_measurement_reflns_used 2527
_cell_measurement_temperature 220(2)
_cell_measurement_theta_max 24.22
_cell_measurement_theta_min 2.33
_cell_volume 1885.41(18)
_computing_cell_refinement 'SAINT (Bruker, 2009)'
_computing_data_collection 'SMART (Bruker, 2002)'
_computing_data_reduction 'SAINT (Bruker, 2009)'
_computing_molecular_graphics 'PLATON (Spek, 2009)'
_computing_publication_material 'SHELXL-2018/3 (Sheldrick, 2018)'
_computing_structure_refinement 'SHELXL-2018/3 (Sheldrick, 2018)'
_computing_structure_solution 'SHELXL-2018/3 (Sheldrick, 2018)'
_diffrn_ambient_temperature 220(2)
_diffrn_measured_fraction_theta_full 1.000
_diffrn_measured_fraction_theta_max 0.995
_diffrn_measurement_device_type 'Bruker D8 gonimeter with APEX CCD detector'
_diffrn_measurement_method '\w scans'
_diffrn_radiation_monochromator 'multilayer optics'
_diffrn_radiation_source 'Incoatec microsource'
_diffrn_radiation_type MoK\a
_diffrn_radiation_wavelength 0.71073
_diffrn_reflns_av_R_equivalents 0.0420
_diffrn_reflns_av_unetI/netI 0.0538
_diffrn_reflns_Laue_measured_fraction_full 1.000
_diffrn_reflns_Laue_measured_fraction_max 0.995
_diffrn_reflns_limit_h_max 16
_diffrn_reflns_limit_h_min -16
_diffrn_reflns_limit_k_max 17
_diffrn_reflns_limit_k_min -17
_diffrn_reflns_limit_l_max 17
_diffrn_reflns_limit_l_min -17
_diffrn_reflns_number 26950
_diffrn_reflns_point_group_measured_fraction_full 1.000
_diffrn_reflns_point_group_measured_fraction_max 0.995
_diffrn_reflns_theta_full 25.242
_diffrn_reflns_theta_max 28.526
_diffrn_reflns_theta_min 1.739
_exptl_absorpt_coefficient_mu 4.454
_exptl_absorpt_correction_T_max 0.7457
_exptl_absorpt_correction_T_min 0.5710
_exptl_absorpt_correction_type multi-scan
_exptl_absorpt_process_details 'SADABS 2014/5'
_exptl_crystal_colour blue
_exptl_crystal_density_diffrn 2.126
_exptl_crystal_description rod
_exptl_crystal_F_000 1140
_exptl_crystal_size_max 0.200
_exptl_crystal_size_mid 0.050
_exptl_crystal_size_min 0.050
_refine_diff_density_max 1.303
_refine_diff_density_min -0.564
_refine_diff_density_rms 0.131
_refine_ls_extinction_method none
_refine_ls_goodness_of_fit_ref 1.001
_refine_ls_hydrogen_treatment constr
_refine_ls_matrix_type full
_refine_ls_number_parameters 449
_refine_ls_number_reflns 9538
_refine_ls_number_restraints 100
_refine_ls_restrained_S_all 0.997
_refine_ls_R_factor_all 0.0895
_refine_ls_R_factor_gt 0.0431
_refine_ls_shift/su_max 0.002
_refine_ls_shift/su_mean 0.000
_refine_ls_structure_factor_coef Fsqd
_refine_ls_weighting_details 'w=1/[\s^2^(Fo^2^)+(0.0450P)^2^] where P=(Fo^2^+2Fc^2^)/3'
_refine_ls_weighting_scheme calc
_refine_ls_wR_factor_gt 0.0983
_refine_ls_wR_factor_ref 0.1235
_reflns_Friedel_coverage 0.000
_reflns_number_gt 5066
_reflns_number_total 9538
_reflns_threshold_expression 'I > 2\s(I)'
_cod_data_source_file d0ce01559h2.cif
_cod_data_source_block 220k
_cod_depositor_comments 'Adding full bibliography for 7241776--7241783.cif.'
_cod_database_code 7241777
_shelx_shelxl_version_number 2018/3
_shelx_space_group_comment
;
The symmetry employed for this shelxl refinement is uniquely defined
by the following loop, which should always be used as a source of
symmetry information in preference to the above space-group names.
They are only intended as comments.
;
_shelx_estimated_absorpt_t_min 0.469
_shelx_estimated_absorpt_t_max 0.808

loop_
_space_group_symop_operation_xyz
'x, y, z'
'-x, -y, -z'

loop_
_atom_site_label
_atom_site_type_symbol
_atom_site_fract_x
_atom_site_fract_y
_atom_site_fract_z
_atom_site_U_iso_or_equiv
_atom_site_adp_type
_atom_site_occupancy
_atom_site_site_symmetry_order
_atom_site_calc_flag
_atom_site_refinement_flags_posn
_atom_site_refinement_flags_adp
_atom_site_refinement_flags_occupancy
_atom_site_disorder_assembly
_atom_site_disorder_group
Cu1 Cu 0.43318(5) 0.51388(4) 0.19131(5) 0.02454(15) Uani 1 1 d . . . . .
Cu2 Cu 0.56309(5) 0.47765(4) 0.31180(5) 0.02452(15) Uani 1 1 d . . . . .
I1 I 0.68337(3) -0.11186(3) 0.06632(3) 0.04237(12) Uani 1 1 d . . . . .
I2 I -0.08834(4) 0.10325(4) 0.84748(4) 0.06489(16) Uani 1 1 d . . . . .
I3 I 1.08398(4) 0.88827(4) -0.34402(4) 0.06856(17) Uani 1 1 d . . . . .
I4 I 0.31355(3) 1.10234(3) 0.43762(3) 0.04302(13) Uani 1 1 d . . . . .
O1 O 0.5003(3) 0.3849(3) 0.1492(3) 0.0395(10) Uani 1 1 d . . . . .
O2 O 0.5858(4) 0.3405(3) 0.2751(4) 0.0459(11) Uani 1 1 d . . . . .
O3 O 0.3113(3) 0.4228(3) 0.3261(3) 0.0459(11) Uani 1 1 d . . . . .
O4 O 0.4128(3) 0.4158(3) 0.4362(3) 0.0406(10) Uani 1 1 d . . . . .
O5 O 0.5722(3) 0.5971(3) 0.0724(3) 0.0404(10) Uani 1 1 d . . . . .
O6 O 0.6900(3) 0.5465(3) 0.1674(3) 0.0488(11) Uani 1 1 d . . . . .
O7 O 0.3895(4) 0.6374(3) 0.2532(4) 0.0480(11) Uani 1 1 d . . . . .
O8 O 0.5193(3) 0.6170(3) 0.3360(3) 0.0389(10) Uani 1 1 d . . . . .
C1 C 0.5552(4) 0.3216(4) 0.2002(4) 0.0286(12) Uani 1 1 d . . . . .
C2 C 0.5866(4) 0.2207(4) 0.1688(4) 0.0287(12) Uani 1 1 d . . . . .
C3 C 0.6507(5) 0.1499(4) 0.2188(5) 0.0373(14) Uani 1 1 d . . . . .
H3 H 0.675793 0.166679 0.272171 0.045 Uiso 1 1 calc R U . . .
C4 C 0.6783(5) 0.0546(4) 0.1910(5) 0.0415(15) Uani 1 1 d . . . . .
H4 H 0.721994 0.007194 0.225081 0.050 Uiso 1 1 calc R U . . .
C5 C 0.6410(5) 0.0298(4) 0.1128(5) 0.0330(13) Uani 1 1 d . . . . .
C6 C 0.5770(5) 0.1004(4) 0.0619(5) 0.0356(13) Uani 1 1 d . . . . .
H6 H 0.551828 0.083379 0.008735 0.043 Uiso 1 1 calc R U . . .
C7 C 0.5508(5) 0.1948(4) 0.0895(5) 0.0336(13) Uani 1 1 d . . . . .
H7 H 0.508120 0.242578 0.054343 0.040 Uiso 1 1 calc R U . . .
C8 C 0.3216(5) 0.3941(4) 0.4217(5) 0.0292(12) Uani 1 1 d . . . . .
C9 C 0.2222(5) 0.3298(4) 0.5215(4) 0.0305(12) Uani 1 1 d . . . . .
C10 C 0.1196(5) 0.3043(4) 0.5127(5) 0.0411(14) Uani 1 1 d . . . . .
H10 H 0.110278 0.330312 0.442699 0.049 Uiso 1 1 calc R U . . .
C11 C 0.0302(5) 0.2414(5) 0.6046(5) 0.0457(16) Uani 1 1 d . . . . .
H11 H -0.039258 0.223567 0.597232 0.055 Uiso 1 1 calc R U . . .
C12 C 0.0434(5) 0.2047(4) 0.7078(5) 0.0417(15) Uani 1 1 d . . . . .
C13 C 0.1440(5) 0.2298(4) 0.7194(5) 0.0379(14) Uani 1 1 d . . . . .
H13 H 0.151745 0.204898 0.790199 0.046 Uiso 1 1 calc R U . . .
C14 C 0.2343(5) 0.2919(4) 0.6267(4) 0.0327(13) Uani 1 1 d . . . . .
H14 H 0.304001 0.308714 0.634213 0.039 Uiso 1 1 calc R U . . .
C15 C 0.6710(5) 0.5967(4) 0.0800(4) 0.0300(12) Uani 1 1 d . . . . .
C16 C 0.7704(4) 0.6606(4) -0.0192(4) 0.0296(12) Uani 1 1 d . . . . .
C17 C 0.7583(5) 0.7026(4) -0.1235(4) 0.0340(13) Uani 1 1 d . . . . .
H17 H 0.688181 0.687691 -0.131281 0.041 Uiso 1 1 calc R U . . .
C18 C 0.8486(5) 0.7661(4) -0.2155(5) 0.0382(14) Uani 1 1 d . . . . .
H18 H 0.839726 0.795044 -0.285373 0.046 Uiso 1 1 calc R U . . .
C19 C 0.9505(5) 0.7862(4) -0.2037(5) 0.0417(15) Uani 1 1 d . . . . .
C20 C 0.9660(5) 0.7448(5) -0.1021(5) 0.0502(17) Uani 1 1 d . . . . .
H20 H 1.036275 0.760315 -0.094979 0.060 Uiso 1 1 calc R U . . .
C21 C 0.8772(5) 0.6809(4) -0.0121(5) 0.0416(15) Uani 1 1 d . . . . .
H21 H 0.888398 0.649862 0.056227 0.050 Uiso 1 1 calc R U . . .
C22 C 0.4445(5) 0.6668(4) 0.3046(4) 0.0279(12) Uani 1 1 d . . . . .
C23 C 0.4134(4) 0.7693(4) 0.3357(4) 0.0276(12) Uani 1 1 d . . . . .
C24 C 0.3469(5) 0.8396(4) 0.2872(5) 0.0383(14) Uani 1 1 d . . . . .
H24 H 0.320438 0.821685 0.235237 0.046 Uiso 1 1 calc R U . . .
C25 C 0.3190(5) 0.9348(4) 0.3140(5) 0.0392(14) Uani 1 1 d . . . . .
H25 H 0.274451 0.981676 0.280511 0.047 Uiso 1 1 calc R U . . .
C26 C 0.3578(5) 0.9598(4) 0.3909(5) 0.0357(14) Uani 1 1 d . . . . .
C27 C 0.4237(5) 0.8909(4) 0.4414(5) 0.0360(13) Uani 1 1 d . . . . .
H27 H 0.449664 0.908820 0.493706 0.043 Uiso 1 1 calc R U . . .
C28 C 0.4500(4) 0.7970(4) 0.4140(4) 0.0296(12) Uani 1 1 d . . . . .
H28 H 0.493737 0.749925 0.448545 0.036 Uiso 1 1 calc R U . . .
O9 O 0.3279(3) 0.5490(3) 0.0900(3) 0.0318(8) Uani 1 1 d D U . . .
H9O H 0.376090 0.555966 0.007706 0.038 Uiso 1 1 d R U . A .
C29A C 0.2318(9) 0.6165(8) 0.1019(11) 0.044(4) Uani 0.519(11) 1 d D U P A 1
H29A H 0.214465 0.634964 0.032441 0.053 Uiso 0.519(11) 1 calc R U P A 1
H29B H 0.250465 0.682169 0.116307 0.053 Uiso 0.519(11) 1 calc R U P A 1
C30A C 0.1282(12) 0.5530(12) 0.2027(13) 0.101(7) Uani 0.519(11) 1 d D U P A 1
H30A H 0.059998 0.594950 0.214974 0.151 Uiso 0.519(11) 1 calc R U P A 1
H30B H 0.111196 0.488288 0.187100 0.151 Uiso 0.519(11) 1 calc R U P A 1
H30C H 0.146991 0.535225 0.270489 0.151 Uiso 0.519(11) 1 calc R U P A 1
C29B C 0.2138(12) 0.5832(13) 0.1412(13) 0.050(3) Uiso 0.481(11) 1 d D U P A 2
H29C H 0.222487 0.648969 0.160513 0.060 Uiso 0.481(11) 1 calc R U P A 2
H29D H 0.171545 0.529462 0.212960 0.060 Uiso 0.481(11) 1 calc R U P A 2
C30B C 0.1396(13) 0.6025(11) 0.0714(12) 0.065(4) Uiso 0.481(11) 1 d D U P A 2
H30D H 0.064206 0.625323 0.114101 0.097 Uiso 0.481(11) 1 calc R U P A 2
H30E H 0.178721 0.657349 0.001061 0.097 Uiso 0.481(11) 1 calc R U P A 2
H30F H 0.127625 0.537479 0.053667 0.097 Uiso 0.481(11) 1 calc R U P A 2
O10 O 0.6707(3) 0.4469(3) 0.4106(3) 0.0352(9) Uani 1 1 d D U . . .
H10O H 0.661859 0.504343 0.424453 0.042 Uiso 1 1 d R U . B .
C31A C 0.7921(7) 0.4319(10) 0.3546(9) 0.061(3) Uani 0.682(11) 1 d D U P B 1
H31A H 0.830524 0.498327 0.297507 0.073 Uiso 0.682(11) 1 calc R U P B 1
H31B H 0.798485 0.377458 0.314141 0.073 Uiso 0.682(11) 1 calc R U P B 1
C32A C 0.8549(8) 0.3996(8) 0.4338(9) 0.062(3) Uani 0.682(11) 1 d D U P B 1
H32A H 0.936553 0.390730 0.390781 0.093 Uiso 0.682(11) 1 calc R U P B 1
H32B H 0.850701 0.453917 0.472790 0.093 Uiso 0.682(11) 1 calc R U P B 1
H32C H 0.818639 0.332965 0.489435 0.093 Uiso 0.682(11) 1 calc R U P B 1
C31B C 0.7703(17) 0.3878(19) 0.393(3) 0.078(6) Uiso 0.318(11) 1 d D U P B 2
H31C H 0.755795 0.324614 0.371666 0.094 Uiso 0.318(11) 1 calc R U P B 2
H31D H 0.783579 0.363731 0.464180 0.094 Uiso 0.318(11) 1 calc R U P B 2
C32B C 0.877(2) 0.449(2) 0.302(2) 0.102(8) Uiso 0.318(11) 1 d D U P B 2
H32D H 0.943149 0.404835 0.293273 0.152 Uiso 0.318(11) 1 calc R U P B 2
H32E H 0.864970 0.471768 0.230982 0.152 Uiso 0.318(11) 1 calc R U P B 2
H32F H 0.892756 0.510889 0.323504 0.152 Uiso 0.318(11) 1 calc R U P B 2

loop_
_atom_site_aniso_label
_atom_site_aniso_U_11
_atom_site_aniso_U_22
_atom_site_aniso_U_33
_atom_site_aniso_U_23
_atom_site_aniso_U_13
_atom_site_aniso_U_12
Cu1 0.0263(3) 0.0252(3) 0.0234(4) -0.0077(2) -0.0102(3) 0.0021(2)
Cu2 0.0267(3) 0.0256(3) 0.0235(4) -0.0077(2) -0.0113(3) 0.0027(2)
I1 0.0488(3) 0.0293(2) 0.0468(3) -0.01569(17) -0.0124(2) 0.00497(17)
I2 0.0432(3) 0.0727(3) 0.0501(3) 0.0114(2) -0.0036(2) -0.0131(2)
I3 0.0457(3) 0.0781(3) 0.0525(3) 0.0102(2) -0.0031(2) -0.0178(2)
I4 0.0474(3) 0.0299(2) 0.0492(3) -0.01643(17) -0.0118(2) 0.00440(17)
O1 0.061(3) 0.0303(19) 0.042(2) -0.0158(17) -0.033(2) 0.0124(18)
O2 0.064(3) 0.038(2) 0.063(3) -0.031(2) -0.044(2) 0.0237(19)
O3 0.030(2) 0.065(3) 0.033(2) 0.005(2) -0.0129(19) -0.0070(19)
O4 0.037(2) 0.051(2) 0.032(2) 0.0010(18) -0.0167(19) -0.0157(18)
O5 0.039(2) 0.045(2) 0.035(2) -0.0008(18) -0.017(2) -0.0105(18)
O6 0.029(2) 0.069(3) 0.034(2) 0.008(2) -0.0118(19) 0.002(2)
O7 0.058(3) 0.047(2) 0.068(3) -0.036(2) -0.043(2) 0.023(2)
O8 0.056(3) 0.0283(19) 0.050(3) -0.0176(17) -0.036(2) 0.0115(17)
C1 0.027(3) 0.032(3) 0.028(3) -0.011(2) -0.009(3) 0.000(2)
C2 0.033(3) 0.027(3) 0.028(3) -0.008(2) -0.013(3) 0.001(2)
C3 0.046(4) 0.040(3) 0.037(3) -0.017(3) -0.024(3) 0.009(3)
C4 0.046(4) 0.033(3) 0.045(4) -0.010(3) -0.018(3) 0.008(3)
C5 0.035(3) 0.024(3) 0.039(3) -0.008(2) -0.012(3) 0.001(2)
C6 0.040(3) 0.033(3) 0.036(3) -0.014(2) -0.013(3) 0.000(2)
C7 0.041(3) 0.028(3) 0.033(3) -0.009(2) -0.015(3) 0.005(2)
C8 0.034(3) 0.025(3) 0.034(3) -0.013(2) -0.015(3) 0.010(2)
C9 0.031(3) 0.028(3) 0.030(3) -0.007(2) -0.009(3) 0.001(2)
C10 0.039(3) 0.049(3) 0.034(3) -0.006(3) -0.015(3) 0.000(3)
C11 0.032(3) 0.056(4) 0.045(4) -0.008(3) -0.013(3) -0.005(3)
C12 0.037(3) 0.039(3) 0.033(4) -0.003(3) 0.001(3) -0.005(3)
C13 0.038(3) 0.039(3) 0.029(3) -0.003(2) -0.008(3) 0.002(3)
C14 0.030(3) 0.030(3) 0.037(3) -0.009(2) -0.012(3) 0.003(2)
C15 0.036(3) 0.025(3) 0.029(3) -0.010(2) -0.009(3) 0.003(2)
C16 0.032(3) 0.029(3) 0.026(3) -0.008(2) -0.008(3) 0.002(2)
C17 0.035(3) 0.033(3) 0.033(3) -0.008(2) -0.013(3) 0.000(2)
C18 0.042(3) 0.039(3) 0.029(3) -0.003(2) -0.011(3) -0.001(3)
C19 0.037(3) 0.037(3) 0.035(4) -0.003(3) 0.000(3) -0.006(3)
C20 0.037(4) 0.061(4) 0.052(4) -0.006(3) -0.020(3) -0.006(3)
C21 0.035(3) 0.054(4) 0.033(3) -0.004(3) -0.014(3) -0.002(3)
C22 0.030(3) 0.026(3) 0.024(3) -0.007(2) -0.005(2) -0.001(2)
C23 0.030(3) 0.026(2) 0.027(3) -0.009(2) -0.009(2) 0.001(2)
C24 0.043(3) 0.038(3) 0.043(4) -0.019(3) -0.021(3) 0.007(3)
C25 0.044(4) 0.037(3) 0.042(4) -0.015(3) -0.020(3) 0.012(3)
C26 0.041(3) 0.030(3) 0.032(3) -0.015(2) -0.005(3) 0.003(2)
C27 0.042(3) 0.036(3) 0.037(3) -0.015(2) -0.020(3) 0.006(2)
C28 0.030(3) 0.031(3) 0.028(3) -0.007(2) -0.012(2) 0.004(2)
O9 0.031(2) 0.044(2) 0.024(2) -0.0115(16) -0.0125(17) 0.0100(16)
C29A 0.034(6) 0.030(6) 0.054(8) 0.012(5) -0.017(6) 0.008(4)
C30A 0.065(9) 0.081(11) 0.095(14) -0.003(9) 0.024(9) 0.003(8)
O10 0.033(2) 0.039(2) 0.043(2) -0.0160(17) -0.0209(19) 0.0100(16)
C31A 0.022(5) 0.096(9) 0.066(8) -0.024(7) -0.020(5) 0.020(5)
C32A 0.039(5) 0.083(7) 0.077(8) -0.024(6) -0.036(6) 0.024(5)

loop_
_atom_type_symbol
_atom_type_description
_atom_type_scat_dispersion_real
_atom_type_scat_dispersion_imag
_atom_type_scat_source
C C 0.0033 0.0016 'International Tables Vol C Tables 4.2.6.8 and 6.1.1.4'
H H 0.0000 0.0000 'International Tables Vol C Tables 4.2.6.8 and 6.1.1.4'
Cu Cu 0.3201 1.2651 'International Tables Vol C Tables 4.2.6.8 and 6.1.1.4'
I I -0.4742 1.8119 'International Tables Vol C Tables 4.2.6.8 and 6.1.1.4'
O O 0.0106 0.0060 'International Tables Vol C Tables 4.2.6.8 and 6.1.1.4'

loop_
_geom_angle_atom_site_label_1
_geom_angle_atom_site_label_2
_geom_angle_atom_site_label_3
_geom_angle
_geom_angle_site_symmetry_1
_geom_angle_site_symmetry_3
_geom_angle_publ_flag
O5 Cu1 O3 169.87(16) . . ?
O5 Cu1 O7 89.12(17) . . ?
O3 Cu1 O7 90.96(18) . . ?
O5 Cu1 O1 89.09(16) . . ?
O3 Cu1 O1 88.53(17) . . ?
O7 Cu1 O1 166.92(16) . . ?
O5 Cu1 O9 94.62(14) . . ?
O3 Cu1 O9 95.47(14) . . ?
O7 Cu1 O9 94.49(15) . . ?
O1 Cu1 O9 98.58(14) . . ?
O5 Cu1 Cu2 84.08(11) . . ?
O3 Cu1 Cu2 85.85(11) . . ?
O7 Cu1 Cu2 84.23(12) . . ?
O1 Cu1 Cu2 82.69(11) . . ?
O9 Cu1 Cu2 178.18(9) . . ?
O8 Cu2 O6 89.69(17) . . ?
O8 Cu2 O2 169.69(16) . . ?
O6 Cu2 O2 90.92(18) . . ?
O8 Cu2 O4 88.58(16) . . ?
O6 Cu2 O4 166.84(16) . . ?
O2 Cu2 O4 88.48(17) . . ?
O8 Cu2 O10 96.13(14) . . ?
O6 Cu2 O10 95.49(15) . . ?
O2 Cu2 O10 94.06(15) . . ?
O4 Cu2 O10 97.66(14) . . ?
O8 Cu2 Cu1 84.26(11) . . ?
O6 Cu2 Cu1 84.41(12) . . ?
O2 Cu2 Cu1 85.56(11) . . ?
O4 Cu2 Cu1 82.44(11) . . ?
O10 Cu2 Cu1 179.60(10) . . ?
C1 O1 Cu1 124.4(3) . . ?
C1 O2 Cu2 121.8(3) . . ?
C8 O3 Cu1 121.7(3) . . ?
C8 O4 Cu2 124.7(4) . . ?
C15 O5 Cu1 123.6(3) . . ?
C15 O6 Cu2 122.4(4) . . ?
C22 O7 Cu1 121.5(3) . . ?
C22 O8 Cu2 122.6(3) . . ?
O2 C1 O1 123.4(5) . . ?
O2 C1 C2 118.5(5) . . ?
O1 C1 C2 118.1(5) . . ?
C3 C2 C7 118.8(5) . . ?
C3 C2 C1 120.7(5) . . ?
C7 C2 C1 120.4(5) . . ?
C4 C3 C2 120.8(5) . . ?
C4 C3 H3 119.6 . . ?
C2 C3 H3 119.6 . . ?
C3 C4 C5 119.6(5) . . ?
C3 C4 H4 120.2 . . ?
C5 C4 H4 120.2 . . ?
C4 C5 C6 120.2(5) . . ?
C4 C5 I1 120.8(4) . . ?
C6 C5 I1 119.0(4) . . ?
C7 C6 C5 119.9(5) . . ?
C7 C6 H6 120.1 . . ?
C5 C6 H6 120.1 . . ?
C6 C7 C2 120.8(5) . . ?
C6 C7 H7 119.6 . . ?
C2 C7 H7 119.6 . . ?
O4 C8 O3 123.2(5) . . ?
O4 C8 C9 118.4(5) . . ?
O3 C8 C9 118.4(5) . . ?
C10 C9 C14 118.9(5) . . ?
C10 C9 C8 121.7(5) . . ?
C14 C9 C8 119.4(5) . . ?
C11 C10 C9 121.1(6) . . ?
C11 C10 H10 119.5 . . ?
C9 C10 H10 119.5 . . ?
C10 C11 C12 119.3(6) . . ?
C10 C11 H11 120.3 . . ?
C12 C11 H11 120.3 . . ?
C13 C12 C11 120.9(5) . . ?
C13 C12 I2 118.9(4) . . ?
C11 C12 I2 120.2(4) . . ?
C12 C13 C14 119.8(5) . . ?
C12 C13 H13 120.1 . . ?
C14 C13 H13 120.1 . . ?
C13 C14 C9 120.0(5) . . ?
C13 C14 H14 120.0 . . ?
C9 C14 H14 120.0 . . ?
O5 C15 O6 123.9(5) . . ?
O5 C15 C16 117.8(5) . . ?
O6 C15 C16 118.3(5) . . ?
C21 C16 C17 118.1(5) . . ?
C21 C16 C15 122.0(5) . . ?
C17 C16 C15 119.9(5) . . ?
C18 C17 C16 120.6(5) . . ?
C18 C17 H17 119.7 . . ?
C16 C17 H17 119.7 . . ?
C19 C18 C17 119.2(5) . . ?
C19 C18 H18 120.4 . . ?
C17 C18 H18 120.4 . . ?
C20 C19 C18 121.7(5) . . ?
C20 C19 I3 120.1(4) . . ?
C18 C19 I3 118.2(4) . . ?
C21 C20 C19 118.8(6) . . ?
C21 C20 H20 120.6 . . ?
C19 C20 H20 120.6 . . ?
C20 C21 C16 121.5(5) . . ?
C20 C21 H21 119.2 . . ?
C16 C21 H21 119.2 . . ?
O8 C22 O7 125.9(5) . . ?
O8 C22 C23 117.1(5) . . ?
O7 C22 C23 117.0(5) . . ?
C28 C23 C24 118.2(5) . . ?
C28 C23 C22 120.9(5) . . ?
C24 C23 C22 120.9(5) . . ?
C25 C24 C23 121.4(5) . . ?
C25 C24 H24 119.3 . . ?
C23 C24 H24 119.3 . . ?
C26 C25 C24 118.7(5) . . ?
C26 C25 H25 120.6 . . ?
C24 C25 H25 120.6 . . ?
C25 C26 C27 121.2(5) . . ?
C25 C26 I4 120.0(4) . . ?
C27 C26 I4 118.7(4) . . ?
C28 C27 C26 119.1(5) . . ?
C28 C27 H27 120.5 . . ?
C26 C27 H27 120.5 . . ?
C27 C28 C23 121.4(5) . . ?
C27 C28 H28 119.3 . . ?
C23 C28 H28 119.3 . . ?
C29B O9 Cu1 117.0(6) . . ?
C29A O9 Cu1 128.0(6) . . ?
C29B O9 H9O 129.5 . . ?
C29A O9 H9O 110.7 . . ?
Cu1 O9 H9O 111.5 . . ?
O9 C29A C30A 105.7(9) . . ?
O9 C29A H29A 110.6 . . ?
C30A C29A H29A 110.6 . . ?
O9 C29A H29B 110.6 . . ?
C30A C29A H29B 110.6 . . ?
H29A C29A H29B 108.7 . . ?
C29A C30A H30A 109.5 . . ?
C29A C30A H30B 109.5 . . ?
H30A C30A H30B 109.5 . . ?
C29A C30A H30C 109.5 . . ?
H30A C30A H30C 109.5 . . ?
H30B C30A H30C 109.5 . . ?
O9 C29B C30B 116.3(12) . . ?
O9 C29B H29C 108.2 . . ?
C30B C29B H29C 108.2 . . ?
O9 C29B H29D 108.2 . . ?
C30B C29B H29D 108.2 . . ?
H29C C29B H29D 107.4 . . ?
C29B C30B H30D 109.5 . . ?
C29B C30B H30E 109.5 . . ?
H30D C30B H30E 109.5 . . ?
C29B C30B H30F 109.5 . . ?
H30D C30B H30F 109.5 . . ?
H30E C30B H30F 109.5 . . ?
C31A O10 Cu2 118.2(5) . . ?
C31B O10 Cu2 127.2(16) . . ?
C31A O10 H10O 111.4 . . ?
C31B O10 H10O 128.6 . . ?
Cu2 O10 H10O 93.4 . . ?
O10 C31A C32A 113.4(8) . . ?
O10 C31A H31A 108.9 . . ?
C32A C31A H31A 108.9 . . ?
O10 C31A H31B 108.9 . . ?
C32A C31A H31B 108.9 . . ?
H31A C31A H31B 107.7 . . ?
C31A C32A H32A 109.5 . . ?
C31A C32A H32B 109.5 . . ?
H32A C32A H32B 109.5 . . ?
C31A C32A H32C 109.5 . . ?
H32A C32A H32C 109.5 . . ?
H32B C32A H32C 109.5 . . ?
O10 C31B C32B 113(2) . . ?
O10 C31B H31C 109.1 . . ?
C32B C31B H31C 109.1 . . ?
O10 C31B H31D 109.1 . . ?
C32B C31B H31D 109.1 . . ?
H31C C31B H31D 107.8 . . ?
C31B C32B H32D 109.5 . . ?
C31B C32B H32E 109.5 . . ?
H32D C32B H32E 109.5 . . ?
C31B C32B H32F 109.5 . . ?
H32D C32B H32F 109.5 . . ?
H32E C32B H32F 109.5 . . ?

loop_
_geom_bond_atom_site_label_1
_geom_bond_atom_site_label_2
_geom_bond_distance
_geom_bond_site_symmetry_2
_geom_bond_publ_flag
Cu1 O5 1.946(4) . ?
Cu1 O3 1.957(4) . ?
Cu1 O7 1.965(4) . ?
Cu1 O1 1.970(3) . ?
Cu1 O9 2.141(3) . ?
Cu1 Cu2 2.5941(8) . ?
Cu2 O8 1.954(3) . ?
Cu2 O6 1.955(4) . ?
Cu2 O2 1.962(3) . ?
Cu2 O4 1.972(4) . ?
Cu2 O10 2.139(3) . ?
I1 C5 2.090(5) . ?
I2 C12 2.097(5) . ?
I3 C19 2.114(5) . ?
I4 C26 2.104(5) . ?
O1 C1 1.263(6) . ?
O2 C1 1.258(6) . ?
O3 C8 1.264(6) . ?
O4 C8 1.261(6) . ?
O5 C15 1.257(6) . ?
O6 C15 1.262(6) . ?
O7 C22 1.251(6) . ?
O8 C22 1.241(6) . ?
C1 C2 1.480(7) . ?
C2 C3 1.388(7) . ?
C2 C7 1.392(7) . ?
C3 C4 1.384(7) . ?
C3 H3 0.9400 . ?
C4 C5 1.382(7) . ?
C4 H4 0.9400 . ?
C5 C6 1.390(7) . ?
C6 C7 1.371(7) . ?
C6 H6 0.9400 . ?
C7 H7 0.9400 . ?
C8 C9 1.487(7) . ?
C9 C10 1.372(7) . ?
C9 C14 1.400(7) . ?
C10 C11 1.375(7) . ?
C10 H10 0.9400 . ?
C11 C12 1.381(8) . ?
C11 H11 0.9400 . ?
C12 C13 1.366(8) . ?
C13 C14 1.380(7) . ?
C13 H13 0.9400 . ?
C14 H14 0.9400 . ?
C15 C16 1.482(7) . ?
C16 C21 1.392(7) . ?
C16 C17 1.396(7) . ?
C17 C18 1.384(7) . ?
C17 H17 0.9400 . ?
C18 C19 1.364(8) . ?
C18 H18 0.9400 . ?
C19 C20 1.382(8) . ?
C20 C21 1.366(7) . ?
C20 H20 0.9400 . ?
C21 H21 0.9400 . ?
C22 C23 1.497(6) . ?
C23 C28 1.396(7) . ?
C23 C24 1.395(7) . ?
C24 C25 1.379(7) . ?
C24 H24 0.9400 . ?
C25 C26 1.380(7) . ?
C25 H25 0.9400 . ?
C26 C27 1.394(7) . ?
C27 C28 1.364(7) . ?
C27 H27 0.9400 . ?
C28 H28 0.9400 . ?
O9 C29B 1.424(13) . ?
O9 C29A 1.435(10) . ?
O9 H9O 0.9988 . ?
C29A C30A 1.517(13) . ?
C29A H29A 0.9800 . ?
C29A H29B 0.9800 . ?
C30A H30A 0.9700 . ?
C30A H30B 0.9700 . ?
C30A H30C 0.9700 . ?
C29B C30B 1.492(15) . ?
C29B H29C 0.9800 . ?
C29B H29D 0.9800 . ?
C30B H30D 0.9700 . ?
C30B H30E 0.9700 . ?
C30B H30F 0.9700 . ?
O10 C31A 1.428(8) . ?
O10 C31B 1.401(17) . ?
O10 H10O 0.8133 . ?
C31A C32A 1.485(12) . ?
C31A H31A 0.9800 . ?
C31A H31B 0.9800 . ?
C32A H32A 0.9700 . ?
C32A H32B 0.9700 . ?
C32A H32C 0.9700 . ?
C31B C32B 1.477(18) . ?
C31B H31C 0.9800 . ?
C31B H31D 0.9800 . ?
C32B H32D 0.9700 . ?
C32B H32E 0.9700 . ?
C32B H32F 0.9700 . ?

loop_
_geom_torsion_atom_site_label_1
_geom_torsion_atom_site_label_2
_geom_torsion_atom_site_label_3
_geom_torsion_atom_site_label_4
_geom_torsion
_geom_torsion_site_symmetry_1
_geom_torsion_site_symmetry_2
_geom_torsion_site_symmetry_3
_geom_torsion_site_symmetry_4
_geom_torsion_publ_flag
Cu2 O2 C1 O1 -5.4(7) . . . . ?
Cu2 O2 C1 C2 173.6(3) . . . . ?
Cu1 O1 C1 O2 -9.0(7) . . . . ?
Cu1 O1 C1 C2 172.0(3) . . . . ?
O2 C1 C2 C3 -1.5(8) . . . . ?
O1 C1 C2 C3 177.6(5) . . . . ?
O2 C1 C2 C7 177.6(5) . . . . ?
O1 C1 C2 C7 -3.3(7) . . . . ?
C7 C2 C3 C4 -0.4(9) . . . . ?
C1 C2 C3 C4 178.8(5) . . . . ?
C2 C3 C4 C5 -0.2(9) . . . . ?
C3 C4 C5 C6 0.4(8) . . . . ?
C3 C4 C5 I1 178.9(4) . . . . ?
C4 C5 C6 C7 0.0(8) . . . . ?
I1 C5 C6 C7 -178.5(4) . . . . ?
C5 C6 C7 C2 -0.6(8) . . . . ?
C3 C2 C7 C6 0.8(8) . . . . ?
C1 C2 C7 C6 -178.4(5) . . . . ?
Cu2 O4 C8 O3 -9.8(7) . . . . ?
Cu2 O4 C8 C9 168.8(3) . . . . ?
Cu1 O3 C8 O4 -4.6(7) . . . . ?
Cu1 O3 C8 C9 176.7(3) . . . . ?
O4 C8 C9 C10 179.1(5) . . . . ?
O3 C8 C9 C10 -2.2(8) . . . . ?
O4 C8 C9 C14 -2.5(7) . . . . ?
O3 C8 C9 C14 176.3(5) . . . . ?
C14 C9 C10 C11 -0.9(9) . . . . ?
C8 C9 C10 C11 177.5(5) . . . . ?
C9 C10 C11 C12 1.0(9) . . . . ?
C10 C11 C12 C13 -0.2(9) . . . . ?
C10 C11 C12 I2 -177.4(4) . . . . ?
C11 C12 C13 C14 -0.6(9) . . . . ?
I2 C12 C13 C14 176.6(4) . . . . ?
C12 C13 C14 C9 0.6(8) . . . . ?
C10 C9 C14 C13 0.1(8) . . . . ?
C8 C9 C14 C13 -178.4(5) . . . . ?
Cu1 O5 C15 O6 -3.6(7) . . . . ?
Cu1 O5 C15 C16 177.6(3) . . . . ?
Cu2 O6 C15 O5 -8.6(7) . . . . ?
Cu2 O6 C15 C16 170.2(3) . . . . ?
O5 C15 C16 C21 168.1(5) . . . . ?
O6 C15 C16 C21 -10.7(8) . . . . ?
O5 C15 C16 C17 -11.7(7) . . . . ?
O6 C15 C16 C17 169.4(5) . . . . ?
C21 C16 C17 C18 -2.5(8) . . . . ?
C15 C16 C17 C18 177.3(5) . . . . ?
C16 C17 C18 C19 0.8(8) . . . . ?
C17 C18 C19 C20 -0.1(9) . . . . ?
C17 C18 C19 I3 -177.7(4) . . . . ?
C18 C19 C20 C21 1.0(9) . . . . ?
I3 C19 C20 C21 178.6(5) . . . . ?
C19 C20 C21 C16 -2.8(10) . . . . ?
C17 C16 C21 C20 3.6(9) . . . . ?
C15 C16 C21 C20 -176.3(5) . . . . ?
Cu2 O8 C22 O7 -1.2(8) . . . . ?
Cu2 O8 C22 C23 175.9(3) . . . . ?
Cu1 O7 C22 O8 -10.2(8) . . . . ?
Cu1 O7 C22 C23 172.7(3) . . . . ?
O8 C22 C23 C28 -11.7(7) . . . . ?
O7 C22 C23 C28 165.7(5) . . . . ?
O8 C22 C23 C24 168.4(5) . . . . ?
O7 C22 C23 C24 -14.2(7) . . . . ?
C28 C23 C24 C25 1.0(8) . . . . ?
C22 C23 C24 C25 -179.1(5) . . . . ?
C23 C24 C25 C26 -0.3(9) . . . . ?
C24 C25 C26 C27 -0.2(9) . . . . ?
C24 C25 C26 I4 -178.3(4) . . . . ?
C25 C26 C27 C28 0.0(8) . . . . ?
I4 C26 C27 C28 178.2(4) . . . . ?
C26 C27 C28 C23 0.7(8) . . . . ?
C24 C23 C28 C27 -1.2(8) . . . . ?
C22 C23 C28 C27 178.9(5) . . . . ?
Cu1 O9 C29A C30A -76.8(12) . . . . ?
Cu1 O9 C29B C30B -177.3(10) . . . . ?
Cu2 O10 C31A C32A -173.7(7) . . . . ?
Cu2 O10 C31B C32B 80(3) . . . . ?
